data_7020685
loop_
_publ_author_name
'Farina, Paolo'
'Levason, William'
'Reid, Gillian'

_publ_section_title
;
 s-Block chalcogenoether chemistry--thio- and selenoether coordination
 with hard Group 2 ions.
;
_journal_issue 1
_journal_name_full 'Dalton transactions (Cambridge, England : 2003)'
_journal_page_first 89
_journal_page_last 99
_journal_paper_doi 10.1039/c2dt31692g
_journal_volume 42
_journal_year 2013
_chemical_absolute_configuration ad
_chemical_formula_moiety 'C12 H28 Ca O6 S2 2+, 2(I 1-)'
_chemical_formula_structural '((C12 H24 O4 S2) 2(H2 O) Ca) 2(I)'
_chemical_formula_sum 'C12 H28 Ca I2 O6 S2'
_chemical_formula_weight 626.34
_chemical_name_common
;Diaqua-1,4,10,13-tetraoxa-7,16-dithiacyclooctadecane-calcium
diiodide
;
_chemical_name_systematic
;
Diaqua-1,4,10,13-tetraoxa-7,16-dithiacyclooctadecane-calcium
diiodide
;
_space_group_IT_number 19
_space_group_name_Hall 'P 2ac 2ab'
_symmetry_cell_setting orthorhombic
_symmetry_space_group_name_Hall 'P 2ac 2ab'
_symmetry_space_group_name_H-M 'P 21 21 21'
_atom_sites_solution_hydrogens 'geom (C-H) difmap (O-H)'
_atom_sites_solution_primary direct
_atom_sites_solution_secondary difmap
_audit_creation_date 2012-03-27
_audit_creation_method 'SHELXL-97 + hand edit'
_cell_angle_alpha 90.00
_cell_angle_beta 90.00
_cell_angle_gamma 90.00
_cell_formula_units_Z 4
_cell_length_a 9.313(3)
_cell_length_b 11.947(4)
_cell_length_c 19.736(7)
_cell_measurement_reflns_used 8068
_cell_measurement_temperature 100(2)
_cell_measurement_theta_max 27.5
_cell_measurement_theta_min 3.0
_cell_volume 2195.9(13)
_computing_cell_refinement 'CrystalClear-SM Expert 2.0 r7 (Rigaku, 2011)'
_computing_data_collection 'CrystalClear-SM Expert 2.0 r7 (Rigaku, 2011)'
_computing_data_reduction 'CrystalClear-SM Expert 2.0 r7 (Rigaku, 2011)'
_computing_structure_refinement 'SHELXL-97 (Sheldrick, 1997)'
_computing_structure_solution 'SHELXS-97 (Sheldrick, 1997)'
_diffrn_ambient_temperature 100(2)
_diffrn_detector 'CCD plate'
_diffrn_detector_type 'Rigaku HG Saturn724+ (2x2 bin mode)'
_diffrn_measured_fraction_theta_full 0.993
_diffrn_measured_fraction_theta_max 0.993
_diffrn_measurement_device 'Four-circle \k diffractometer'
_diffrn_measurement_device_type 'Rigaku AFC12 '
_diffrn_measurement_method 'Profile data from \w-scans'
_diffrn_radiation_collimation 'Confocal mirrors, VHF VariMax '
_diffrn_radiation_type MoK\a
_diffrn_radiation_wavelength 0.71073
_diffrn_reflns_av_R_equivalents 0.0724
_diffrn_reflns_av_sigmaI/netI 0.1730
_diffrn_reflns_limit_h_max 12
_diffrn_reflns_limit_h_min -6
_diffrn_reflns_limit_k_max 14
_diffrn_reflns_limit_k_min -15
_diffrn_reflns_limit_l_max 25
_diffrn_reflns_limit_l_min -18
_diffrn_reflns_number 10240
_diffrn_reflns_theta_full 27.46
_diffrn_reflns_theta_max 27.46
_diffrn_reflns_theta_min 3.01
_diffrn_source 'Rotating anode X-ray tube'
_diffrn_source_type 'Rigaku FR-E+ Superbright'
_diffrn_standards_number 0
_exptl_absorpt_coefficient_mu 3.309
_exptl_absorpt_correction_T_max 1.000
_exptl_absorpt_correction_T_min 0.722
_exptl_absorpt_correction_type multi-scan
_exptl_absorpt_process_details
;Jacobson, R.A. (1998). REQAB. Private communication to the
Rigaku Corporation, Tokyo, Japan.
;
_exptl_crystal_colour colourless
_exptl_crystal_density_diffrn 1.895
_exptl_crystal_density_method 'not measured'
_exptl_crystal_description block
_exptl_crystal_F_000 1224
_exptl_crystal_size_max 0.03
_exptl_crystal_size_mid 0.02
_exptl_crystal_size_min 0.02
_refine_diff_density_max 0.880
_refine_diff_density_min -0.812
_refine_diff_density_rms 0.183
_refine_ls_abs_structure_details 'Flack H D (1983), Acta Cryst. A39, 876-881'
_refine_ls_abs_structure_Flack 0.47(3)
_refine_ls_extinction_method none
_refine_ls_goodness_of_fit_ref 0.915
_refine_ls_hydrogen_treatment 'constr (C-H) refxyz (O-H)'
_refine_ls_matrix_type full
_refine_ls_number_parameters 217
_refine_ls_number_reflns 4991
_refine_ls_number_restraints 2
_refine_ls_restrained_S_all 0.915
_refine_ls_R_factor_all 0.1102
_refine_ls_R_factor_gt 0.0517
_refine_ls_shift/su_max 0.000
_refine_ls_shift/su_mean 0.000
_refine_ls_structure_factor_coef Fsqd
_refine_ls_weighting_details 'w=1/[\s^2^(Fo^2^)+(0.0137P)^2^+0.0000P] where P=(Fo^2^+2Fc^2^)/3'
_refine_ls_weighting_scheme calc
_refine_ls_wR_factor_gt 0.0679
_refine_ls_wR_factor_ref 0.0780
_reflns_number_gt 3126
_reflns_number_total 4991
_reflns_threshold_expression I>2\s(I)
_cod_data_source_file c2dt31692g.txt
_cod_data_source_block 12paf080ra
_cod_original_cell_volume 2195.9(11)
_cod_database_code 7020685

loop_
_symmetry_equiv_pos_as_xyz
'x, y, z'
'-x+1/2, -y, z+1/2'
'x+1/2, -y+1/2, -z'
'-x, y+1/2, -z+1/2'

loop_
_atom_site_label
_atom_site_type_symbol
_atom_site_fract_x
_atom_site_fract_y
_atom_site_fract_z
_atom_site_U_iso_or_equiv
_atom_site_adp_type
_atom_site_occupancy
_atom_site_symmetry_multiplicity
_atom_site_calc_flag
_atom_site_refinement_flags
Ca1 Ca 0.3443(2) 0.01559(14) 0.15801(6) 0.0152(4) Uani 1 1 d .
S1 S 0.5257(3) -0.1181(2) 0.06428(9) 0.0363(7) Uani 1 1 d .
S2 S 0.2578(2) 0.0773(2) 0.30068(9) 0.0219(6) Uani 1 1 d .
O1 O 0.2125(6) -0.0609(5) 0.0575(2) 0.0284(17) Uani 1 1 d .
O2 O 0.0795(6) 0.0108(5) 0.1739(2) 0.0235(16) Uani 1 1 d .
O3 O 0.3117(7) 0.2156(4) 0.1718(2) 0.0232(15) Uani 1 1 d .
O4 O 0.4442(6) 0.1290(5) 0.0652(2) 0.0210(15) Uani 1 1 d .
O5 O 0.3353(8) -0.1578(5) 0.2104(3) 0.0276(15) Uani 1 1 d D
H1 H 0.294(9) -0.209(5) 0.189(3) 0.04(3) Uiso 1 1 d D
H2 H 0.310(8) -0.169(6) 0.2508(15) 0.02(2) Uiso 1 1 d D
O6 O 0.5755(6) 0.0493(5) 0.2038(2) 0.0207(15) Uani 1 1 d .
C1 C 0.4035(13) -0.1470(9) -0.0057(4) 0.048(4) Uani 1 1 d .
H1A H 0.4575 -0.1418 -0.0488 0.058 Uiso 1 1 calc R
H1B H 0.3680 -0.2248 -0.0014 0.058 Uiso 1 1 calc R
C2 C 0.2753(11) -0.0684(9) -0.0092(3) 0.038(3) Uani 1 1 d .
H2A H 0.3065 0.0066 -0.0246 0.045 Uiso 1 1 calc R
H2B H 0.2036 -0.0974 -0.0418 0.045 Uiso 1 1 calc R
C3 C 0.0662(11) -0.0292(9) 0.0575(4) 0.037(3) Uani 1 1 d .
H3A H 0.0137 -0.0714 0.0222 0.044 Uiso 1 1 calc R
H3B H 0.0576 0.0517 0.0473 0.044 Uiso 1 1 calc R
C4 C 0.0037(9) -0.0531(8) 0.1247(4) 0.037(3) Uani 1 1 d .
H4A H -0.0993 -0.0327 0.1252 0.045 Uiso 1 1 calc R
H4B H 0.0122 -0.1339 0.1351 0.045 Uiso 1 1 calc R
C5 C 0.0152(10) -0.0070(8) 0.2386(4) 0.027(2) Uani 1 1 d .
H5A H 0.0388 -0.0834 0.2546 0.032 Uiso 1 1 calc R
H5B H -0.0904 -0.0016 0.2343 0.032 Uiso 1 1 calc R
C6 C 0.0655(9) 0.0755(10) 0.2891(4) 0.036(3) Uani 1 1 d .
H6A H 0.0194 0.0589 0.3332 0.043 Uiso 1 1 calc R
H6B H 0.0338 0.1510 0.2748 0.043 Uiso 1 1 calc R
C7 C 0.2933(10) 0.2248(7) 0.2924(3) 0.027(2) Uani 1 1 d .
H7A H 0.2433 0.2645 0.3296 0.032 Uiso 1 1 calc R
H7B H 0.3976 0.2372 0.2985 0.032 Uiso 1 1 calc R
C8 C 0.2481(9) 0.2769(8) 0.2257(4) 0.032(3) Uani 1 1 d .
H8A H 0.1422 0.2750 0.2214 0.038 Uiso 1 1 calc R
H8B H 0.2796 0.3559 0.2239 0.038 Uiso 1 1 calc R
C9 C 0.2788(8) 0.2629(8) 0.1067(3) 0.021(2) Uani 1 1 d .
H9A H 0.2571 0.3437 0.1111 0.025 Uiso 1 1 calc R
H9B H 0.1945 0.2250 0.0866 0.025 Uiso 1 1 calc R
C10 C 0.4081(8) 0.2459(8) 0.0634(3) 0.020(2) Uani 1 1 d .
H10A H 0.3876 0.2694 0.0163 0.024 Uiso 1 1 calc R
H10B H 0.4893 0.2911 0.0807 0.024 Uiso 1 1 calc R
C11 C 0.5530(9) 0.0997(9) 0.0161(3) 0.031(3) Uani 1 1 d .
H11A H 0.6214 0.1627 0.0114 0.037 Uiso 1 1 calc R
H11B H 0.5070 0.0876 -0.0286 0.037 Uiso 1 1 calc R
C12 C 0.6316(10) -0.0013(10) 0.0354(4) 0.041(3) Uani 1 1 d .
H12A H 0.7001 0.0189 0.0718 0.050 Uiso 1 1 calc R
H12B H 0.6889 -0.0261 -0.0041 0.050 Uiso 1 1 calc R
I1 I 0.81968(6) 0.25061(5) 0.13905(2) 0.02471(14) Uani 1 1 d .
I2 I 0.33594(7) 0.59081(5) 0.12621(2) 0.02409(15) Uani 1 1 d .

loop_
_atom_site_aniso_label
_atom_site_aniso_U_11
_atom_site_aniso_U_22
_atom_site_aniso_U_33
_atom_site_aniso_U_23
_atom_site_aniso_U_13
_atom_site_aniso_U_12
Ca1 0.0197(9) 0.0129(11) 0.0131(6) 0.0002(6) -0.0014(7) 0.0015(10)
S1 0.0547(18) 0.038(2) 0.0161(10) 0.0039(11) 0.0078(11) 0.0180(17)
S2 0.0175(11) 0.0317(17) 0.0164(9) -0.0027(11) 0.0006(8) 0.0026(14)
O1 0.034(4) 0.028(5) 0.023(3) -0.004(3) -0.008(2) 0.001(4)
O2 0.019(3) 0.033(5) 0.019(3) -0.003(3) -0.007(2) -0.005(3)
O3 0.033(4) 0.014(4) 0.023(2) 0.003(2) 0.008(3) 0.009(4)
O4 0.022(3) 0.021(4) 0.020(3) -0.002(3) 0.005(2) 0.002(3)
O5 0.042(4) 0.022(4) 0.018(3) 0.003(3) 0.009(3) -0.003(4)
O6 0.017(3) 0.030(4) 0.015(2) -0.003(3) -0.001(2) 0.003(3)
C1 0.094(11) 0.030(8) 0.020(5) -0.014(5) 0.016(5) -0.011(8)
C2 0.051(7) 0.048(8) 0.014(4) 0.003(4) -0.011(4) -0.007(7)
C3 0.045(7) 0.032(8) 0.034(5) -0.002(5) -0.023(5) -0.001(7)
C4 0.013(4) 0.051(8) 0.047(5) -0.009(6) -0.001(4) 0.006(5)
C5 0.018(5) 0.028(7) 0.035(5) 0.013(5) 0.003(4) -0.004(5)
C6 0.019(5) 0.045(8) 0.045(5) 0.009(6) 0.008(4) 0.007(6)
C7 0.033(6) 0.015(6) 0.033(4) -0.012(4) -0.006(4) 0.005(5)
C8 0.032(5) 0.024(7) 0.040(5) -0.002(5) 0.005(4) 0.009(6)
C9 0.027(5) 0.010(5) 0.025(4) 0.007(4) 0.001(3) -0.004(5)
C10 0.028(5) 0.018(6) 0.015(3) -0.001(4) -0.005(3) -0.008(6)
C11 0.026(5) 0.052(8) 0.016(4) -0.003(5) 0.002(3) -0.010(6)
C12 0.025(6) 0.082(10) 0.017(4) 0.001(5) 0.007(4) 0.000(7)
I1 0.0230(3) 0.0316(4) 0.0196(2) -0.0037(3) 0.0037(2) -0.0032(4)
I2 0.0315(3) 0.0231(3) 0.0176(2) -0.0019(2) -0.0037(3) -0.0055(4)

loop_
_atom_type_symbol
_atom_type_description
_atom_type_scat_dispersion_real
_atom_type_scat_dispersion_imag
_atom_type_scat_source
C C 0.0033 0.0016 'International Tables Vol C Tables 4.2.6.8 and 6.1.1.4'
H H 0.0000 0.0000 'International Tables Vol C Tables 4.2.6.8 and 6.1.1.4'
O O 0.0106 0.0060 'International Tables Vol C Tables 4.2.6.8 and 6.1.1.4'
S S 0.1246 0.1234 'International Tables Vol C Tables 4.2.6.8 and 6.1.1.4'
Ca Ca 0.2262 0.3064 'International Tables Vol C Tables 4.2.6.8 and 6.1.1.4'
I I -0.4742 1.8119 'International Tables Vol C Tables 4.2.6.8 and 6.1.1.4'

loop_
_geom_angle_atom_site_label_1
_geom_angle_atom_site_label_2
_geom_angle_atom_site_label_3
_geom_angle
O5 Ca1 O6 90.8(2)
O5 Ca1 O3 145.76(18)
O6 Ca1 O3 84.5(2)
O5 Ca1 O4 147.0(2)
O6 Ca1 O4 81.20(18)
O3 Ca1 O4 65.68(18)
O5 Ca1 O2 83.5(2)
O6 Ca1 O2 148.96(17)
O3 Ca1 O2 83.4(2)
O4 Ca1 O2 118.79(19)
O5 Ca1 O1 90.5(2)
O6 Ca1 O1 144.02(19)
O3 Ca1 O1 112.8(2)
O4 Ca1 O1 78.28(19)
O2 Ca1 O1 66.78(18)
O5 Ca1 S1 79.51(16)
O6 Ca1 S1 79.17(14)
O3 Ca1 S1 132.15(15)
O4 Ca1 S1 67.52(15)
O2 Ca1 S1 129.07(16)
O1 Ca1 S1 65.77(15)
O5 Ca1 S2 78.02(15)
O6 Ca1 S2 81.12(12)
O3 Ca1 S2 67.75(12)
O4 Ca1 S2 131.33(16)
O2 Ca1 S2 67.85(12)
O1 Ca1 S2 134.13(16)
S1 Ca1 S2 149.71(8)
C12 S1 C1 104.4(4)
C12 S1 Ca1 95.3(3)
C1 S1 Ca1 102.6(4)
C7 S2 C6 100.5(5)
C7 S2 Ca1 96.1(2)
C6 S2 Ca1 98.3(3)
C3 O1 C2 114.0(6)
C3 O1 Ca1 112.0(5)
C2 O1 Ca1 123.1(5)
C4 O2 C5 108.9(7)
C4 O2 Ca1 114.7(4)
C5 O2 Ca1 122.2(5)
C8 O3 C9 112.2(6)
C8 O3 Ca1 130.1(5)
C9 O3 Ca1 108.3(4)
C10 O4 C11 112.5(7)
C10 O4 Ca1 117.7(4)
C11 O4 Ca1 129.1(6)
Ca1 O5 H1 117(6)
Ca1 O5 H2 125(5)
H1 O5 H2 103(7)
C2 C1 S1 114.0(6)
C2 C1 H1A 108.7
S1 C1 H1A 108.7
C2 C1 H1B 108.7
S1 C1 H1B 108.7
H1A C1 H1B 107.6
O1 C2 C1 108.4(6)
O1 C2 H2A 110.0
C1 C2 H2A 110.0
O1 C2 H2B 110.0
C1 C2 H2B 110.0
H2A C2 H2B 108.4
O1 C3 C4 109.2(7)
O1 C3 H3A 109.8
C4 C3 H3A 109.8
O1 C3 H3B 109.8
C4 C3 H3B 109.8
H3A C3 H3B 108.3
O2 C4 C3 108.3(8)
O2 C4 H4A 110.0
C3 C4 H4A 110.0
O2 C4 H4B 110.0
C3 C4 H4B 110.0
H4A C4 H4B 108.4
O2 C5 C6 111.8(7)
O2 C5 H5A 109.3
C6 C5 H5A 109.3
O2 C5 H5B 109.3
C6 C5 H5B 109.3
H5A C5 H5B 107.9
C5 C6 S2 114.0(7)
C5 C6 H6A 108.7
S2 C6 H6A 108.7
C5 C6 H6B 108.7
S2 C6 H6B 108.7
H6A C6 H6B 107.6
C8 C7 S2 115.4(6)
C8 C7 H7A 108.4
S2 C7 H7A 108.4
C8 C7 H7B 108.4
S2 C7 H7B 108.4
H7A C7 H7B 107.5
O3 C8 C7 108.8(7)
O3 C8 H8A 109.9
C7 C8 H8A 109.9
O3 C8 H8B 109.9
C7 C8 H8B 109.9
H8A C8 H8B 108.3
O3 C9 C10 106.7(6)
O3 C9 H9A 110.4
C10 C9 H9A 110.4
O3 C9 H9B 110.4
C10 C9 H9B 110.4
H9A C9 H9B 108.6
O4 C10 C9 107.9(7)
O4 C10 H10A 110.1
C9 C10 H10A 110.1
O4 C10 H10B 110.1
C9 C10 H10B 110.1
H10A C10 H10B 108.4
O4 C11 C12 112.1(7)
O4 C11 H11A 109.2
C12 C11 H11A 109.2
O4 C11 H11B 109.2
C12 C11 H11B 109.2
H11A C11 H11B 107.9
C11 C12 S1 116.6(7)
C11 C12 H12A 108.1
S1 C12 H12A 108.1
C11 C12 H12B 108.1
S1 C12 H12B 108.1
H12A C12 H12B 107.3

loop_
_geom_bond_atom_site_label_1
_geom_bond_atom_site_label_2
_geom_bond_distance
Ca1 O5 2.318(6)
Ca1 O6 2.370(5)
Ca1 O3 2.424(6)
Ca1 O4 2.461(5)
Ca1 O2 2.487(6)
Ca1 O1 2.505(5)
Ca1 S1 2.971(3)
Ca1 S2 3.020(2)
S1 C12 1.802(10)
S1 C1 1.823(9)
S2 C7 1.800(9)
S2 C6 1.805(9)
O1 C3 1.414(10)
O1 C2 1.443(9)
O2 C4 1.422(9)
O2 C5 1.426(8)
O3 C8 1.421(9)
O3 C9 1.436(7)
O4 C10 1.437(10)
O4 C11 1.446(9)
O5 H1 0.83(2)
O5 H2 0.843(19)
C1 C2 1.521(13)
C1 H1A 0.9900
C1 H1B 0.9900
C2 H2A 0.9900
C2 H2B 0.9900
C3 C4 1.476(11)
C3 H3A 0.9900
C3 H3B 0.9900
C4 H4A 0.9900
C4 H4B 0.9900
C5 C6 1.478(12)
C5 H5A 0.9900
C5 H5B 0.9900
C6 H6A 0.9900
C6 H6B 0.9900
C7 C8 1.517(10)
C7 H7A 0.9900
C7 H7B 0.9900
C8 H8A 0.9900
C8 H8B 0.9900
C9 C10 1.491(9)
C9 H9A 0.9900
C9 H9B 0.9900
C10 H10A 0.9900
C10 H10B 0.9900
C11 C12 1.462(13)
C11 H11A 0.9900
C11 H11B 0.9900
C12 H12A 0.9900
C12 H12B 0.9900

loop_
_geom_contact_atom_site_label_1
_geom_contact_atom_site_label_2
_geom_contact_distance
_geom_contact_site_symmetry_2
O6 I1 3.548(6) .
O6 I2 3.490(4) 4_645

loop_
_geom_hbond_atom_site_label_D
_geom_hbond_atom_site_label_H
_geom_hbond_atom_site_label_A
_geom_hbond_distance_DH
_geom_hbond_distance_HA
_geom_hbond_distance_DA
_geom_hbond_angle_DHA
_geom_hbond_site_symmetry_A
O5 H1 I2 0.83(2) 2.72(6) 3.432(6) 144(8) 1_545
O5 H2 I1 0.843(19) 2.66(3) 3.479(5) 163(7) 4_645

loop_
_geom_torsion_atom_site_label_1
_geom_torsion_atom_site_label_2
_geom_torsion_atom_site_label_3
_geom_torsion_atom_site_label_4
_geom_torsion
C12 S1 C1 C2 -79.3(8)
Ca1 S1 C1 C2 19.6(7)
C3 O1 C2 C1 -156.3(8)
Ca1 O1 C2 C1 62.5(9)
S1 C1 C2 O1 -48.1(9)
C2 O1 C3 C4 165.1(8)
Ca1 O1 C3 C4 -49.4(10)
C5 O2 C4 C3 177.0(8)
Ca1 O2 C4 C3 -42.0(9)
O1 C3 C4 O2 60.8(11)
C4 O2 C5 C6 -166.8(8)
Ca1 O2 C5 C6 55.8(9)
O2 C5 C6 S2 -57.5(10)
C7 S2 C6 C5 129.9(7)
Ca1 S2 C6 C5 32.1(7)
C6 S2 C7 C8 -58.9(7)
Ca1 S2 C7 C8 40.7(6)
C9 O3 C8 C7 -177.5(7)
Ca1 O3 C8 C7 40.6(10)
S2 C7 C8 O3 -54.3(9)
C8 O3 C9 C10 145.2(7)
Ca1 O3 C9 C10 -64.6(7)
C11 O4 C10 C9 170.2(6)
Ca1 O4 C10 C9 -18.3(7)
O3 C9 C10 O4 53.5(8)
C10 O4 C11 C12 155.9(7)
Ca1 O4 C11 C12 -14.4(10)
O4 C11 C12 S1 45.9(9)
C1 S1 C12 C11 57.4(7)
Ca1 S1 C12 C11 -47.1(6)
